data_2214826
loop_
_publ_author_name
'D. Gayathri'
'R. M. Sethukkarasi'
'D. Velmurugan'
'K. Ravikumar'
'G. Periyasami'

_publ_section_title
1-(Benzylideneacetyl)-2-phenyl-1,2,3,5,10,10a-hexahydro-1<i>H</i>-pyrrolo[1,2-<i>b</i>]isoquinoline-3-spiro-3'(2'<i>H</i>)-1<i>H</i>-indol-3'-one
_journal_coeditor_code PR2006
_journal_issue 8
_journal_name_full 'Acta Crystallographica Section E'
_journal_page_first o3490
_journal_page_last o3490
_journal_paper_doi 10.1107/S160053680703348X
_journal_volume 63
_journal_year 2007
_chemical_formula_iupac 'C34 H28 N2 O2'
_chemical_formula_moiety 'C34 H28 N2 O2'
_chemical_formula_sum 'C34 H28 N2 O2'
_chemical_formula_weight 496.58
_chemical_name_systematic
;
1-(Benzylideneacetyl)-2-phenyl-1,2,3,5,10,10a-hexahydro-
1<i>H</i>-pyrrolo[1,2-<i>b</i>]isoquinoline-3-spiro-3'(2'<i>H</i>)-1<i>H</i>-
indol-3'-one
;
_space_group_IT_number 29
_symmetry_cell_setting orthorhombic
_symmetry_space_group_name_Hall 'P 2c -2ac'
_symmetry_space_group_name_H-M 'P c a 21'
_atom_sites_solution_hydrogens geom
_atom_sites_solution_primary direct
_atom_sites_solution_secondary difmap
_audit_creation_method SHELXL97
_cell_angle_alpha 90.00
_cell_angle_beta 90.00
_cell_angle_gamma 90.00
_cell_formula_units_Z 8
_cell_length_a 19.301(4)
_cell_length_b 14.725(3)
_cell_length_c 18.583(4)
_cell_measurement_reflns_used 3158
_cell_measurement_temperature 293(2)
_cell_measurement_theta_max 25.00
_cell_measurement_theta_min 1.38
_cell_volume 5281.4(19)
_computing_cell_refinement 'SAINT (Bruker, 2001)'
_computing_data_collection 'SMART (Bruker, 2001)'
_computing_data_reduction SAINT
_computing_molecular_graphics 'PLATON (Spek, 2003)'
_computing_publication_material 'SHELXL97 and PARST (Nardelli, 1995)'
_computing_structure_refinement 'SHELXL97 (Sheldrick, 1997)'
_computing_structure_solution 'SHELXS97 (Sheldrick, 1997)'
_diffrn_ambient_temperature 293(2)
_diffrn_measured_fraction_theta_full 1.000
_diffrn_measured_fraction_theta_max 0.979
_diffrn_measurement_device 'Bruker SMART APEX'
_diffrn_measurement_device_type 'Bruker SMART APEX CCD area-detector'
_diffrn_measurement_method \w
_diffrn_radiation_monochromator graphite
_diffrn_radiation_source 'fine-focus sealed tube'
_diffrn_radiation_type MoK\a
_diffrn_radiation_wavelength 0.71073
_diffrn_reflns_av_R_equivalents 0.0301
_diffrn_reflns_av_sigmaI/netI 0.0204
_diffrn_reflns_limit_h_max 25
_diffrn_reflns_limit_h_min -25
_diffrn_reflns_limit_k_max 19
_diffrn_reflns_limit_k_min -19
_diffrn_reflns_limit_l_max 23
_diffrn_reflns_limit_l_min -23
_diffrn_reflns_number 44375
_diffrn_reflns_theta_full 25.00
_diffrn_reflns_theta_max 28.06
_diffrn_reflns_theta_min 1.38
_diffrn_standards_number 0
_exptl_absorpt_coefficient_mu 0.078
_exptl_absorpt_correction_type none
_exptl_crystal_colour colourless
_exptl_crystal_density_diffrn 1.249
_exptl_crystal_density_method 'not measured'
_exptl_crystal_description block
_exptl_crystal_F_000 2096
_exptl_crystal_size_max 0.28
_exptl_crystal_size_mid 0.24
_exptl_crystal_size_min 0.23
_refine_diff_density_max 0.256
_refine_diff_density_min -0.127
_refine_ls_extinction_method none
_refine_ls_goodness_of_fit_ref 1.120
_refine_ls_hydrogen_treatment constr
_refine_ls_matrix_type full
_refine_ls_number_parameters 685
_refine_ls_number_reflns 6482
_refine_ls_number_restraints 1
_refine_ls_restrained_S_all 1.120
_refine_ls_R_factor_all 0.0624
_refine_ls_R_factor_gt 0.0501
_refine_ls_shift/su_max 0.000
_refine_ls_shift/su_mean 0.000
_refine_ls_structure_factor_coef Fsqd
_refine_ls_weighting_details 'calc w = 1/[\s^2^(Fo^2^)+(0.0723P)^2^+0.0694P] where P=(Fo^2^+2Fc^2^)/3'
_refine_ls_weighting_scheme calc
_refine_ls_wR_factor_gt 0.1153
_refine_ls_wR_factor_ref 0.1221
_reflns_number_gt 5365
_reflns_number_total 6482
_reflns_threshold_expression I>2\s(I)
_cod_data_source_file pr2006.cif
_cod_data_source_block I
_cod_original_cell_volume 5281(2)
_cod_database_code 2214826

loop_
_symmetry_equiv_pos_as_xyz
'x, y, z'
'-x, -y, z+1/2'
'x+1/2, -y, z'
'-x+1/2, y, z+1/2'

loop_
_atom_site_type_symbol
_atom_site_label
_atom_site_fract_x
_atom_site_fract_y
_atom_site_fract_z
_atom_site_U_iso_or_equiv
_atom_site_adp_type
_atom_site_calc_flag
_atom_site_refinement_flags
_atom_site_occupancy
N N1 0.46079(10) 0.50133(13) 0.42242(11) 0.0422(4) Uani d . 1
N N2 0.62533(12) 0.58129(15) 0.45090(14) 0.0587(6) Uani d . 1
H H2 0.6587 0.6178 0.4406 0.070 Uiso calc R 1
O O1 0.59608(10) 0.53639(13) 0.33659(12) 0.0601(5) Uani d . 1
O O2 0.54648(10) 0.24727(13) 0.49803(11) 0.0581(5) Uani d . 1
C C1 0.53286(12) 0.47841(16) 0.44209(13) 0.0403(5) Uani d . 1
C C2 0.53957(12) 0.37561(14) 0.42011(13) 0.0403(5) Uani d . 1
H H2A 0.5671 0.3732 0.3758 0.048 Uiso calc R 1
C C3 0.46564(12) 0.34610(15) 0.40080(13) 0.0402(5) Uani d . 1
H H3 0.4416 0.3289 0.4452 0.048 Uiso calc R 1
C C4 0.43374(12) 0.43268(15) 0.37264(13) 0.0432(5) Uani d . 1
H H4 0.4503 0.4449 0.3237 0.052 Uiso calc R 1
C C5 0.35535(13) 0.43692(18) 0.37494(16) 0.0526(6) Uani d . 1
H H5A 0.3364 0.3977 0.3379 0.063 Uiso calc R 1
H H5B 0.3392 0.4150 0.4212 0.063 Uiso calc R 1
C C6 0.32979(13) 0.53207(18) 0.36345(14) 0.0512(6) Uani d . 1
C C7 0.26194(15) 0.5487(2) 0.34094(17) 0.0632(7) Uani d . 1
H H7 0.2320 0.5000 0.3337 0.076 Uiso calc R 1
C C8 0.23858(17) 0.6352(3) 0.32928(19) 0.0743(9) Uani d . 1
H H8 0.1934 0.6447 0.3136 0.089 Uiso calc R 1
C C9 0.28120(18) 0.7074(3) 0.3405(2) 0.0788(10) Uani d . 1
H H9 0.2650 0.7662 0.3335 0.095 Uiso calc R 1
C C10 0.34873(17) 0.6929(2) 0.36238(18) 0.0659(8) Uani d . 1
H H10 0.3781 0.7423 0.3688 0.079 Uiso calc R 1
C C11 0.37348(14) 0.60568(18) 0.37491(14) 0.0513(6) Uani d . 1
C C12 0.44767(14) 0.59353(17) 0.39869(18) 0.0550(6) Uani d . 1
H H12A 0.4784 0.6081 0.3590 0.066 Uiso calc R 1
H H12B 0.4576 0.6352 0.4378 0.066 Uiso calc R 1
C C13 0.58798(12) 0.53482(15) 0.40082(16) 0.0467(5) Uani d . 1
C C14 0.60314(14) 0.56264(18) 0.52101(16) 0.0542(6) Uani d . 1
C C15 0.62925(19) 0.5944(3) 0.5859(2) 0.0797(10) Uani d . 1
H H15 0.6656 0.6358 0.5873 0.096 Uiso calc R 1
C C16 0.5996(2) 0.5626(3) 0.6476(2) 0.0880(11) Uani d . 1
H H16 0.6165 0.5830 0.6916 0.106 Uiso calc R 1
C C17 0.54584(18) 0.5018(3) 0.64710(18) 0.0746(9) Uani d . 1
H H17 0.5273 0.4810 0.6902 0.090 Uiso calc R 1
C C18 0.51918(14) 0.47146(19) 0.58210(16) 0.0543(6) Uani d . 1
H H18 0.4822 0.4310 0.5811 0.065 Uiso calc R 1
C C19 0.54836(12) 0.50215(16) 0.51922(14) 0.0445(5) Uani d . 1
C C20 0.57527(12) 0.31515(16) 0.47504(13) 0.0434(5) Uani d . 1
C C21 0.64594(12) 0.33979(16) 0.49544(14) 0.0468(6) Uani d . 1
H H21 0.6688 0.3841 0.4688 0.056 Uiso calc R 1
C C22 0.67879(13) 0.30178(18) 0.55021(15) 0.0494(6) Uani d . 1
H H22 0.6552 0.2560 0.5745 0.059 Uiso calc R 1
C C23 0.74793(14) 0.32391(17) 0.57657(14) 0.0497(6) Uani d . 1
C C24 0.78893(15) 0.3894(2) 0.54376(17) 0.0622(7) Uani d . 1
H H24 0.7723 0.4202 0.5037 0.075 Uiso calc R 1
C C25 0.85405(16) 0.4092(2) 0.56991(19) 0.0698(8) Uani d . 1
H H25 0.8810 0.4531 0.5473 0.084 Uiso calc R 1
C C26 0.87937(17) 0.3645(2) 0.62915(19) 0.0689(8) Uani d . 1
H H26 0.9231 0.3784 0.6470 0.083 Uiso calc R 1
C C27 0.83963(17) 0.2994(2) 0.66163(18) 0.0705(8) Uani d . 1
H H27 0.8568 0.2686 0.7015 0.085 Uiso calc R 1
C C28 0.77457(15) 0.2788(2) 0.63601(17) 0.0626(7) Uani d . 1
H H28 0.7483 0.2342 0.6587 0.075 Uiso calc R 1
C C29 0.46236(12) 0.26695(15) 0.34907(13) 0.0419(5) Uani d . 1
C C30 0.49026(15) 0.27250(18) 0.28099(14) 0.0513(6) Uani d . 1
H H30 0.5118 0.3258 0.2663 0.062 Uiso calc R 1
C C31 0.48653(17) 0.1997(2) 0.23432(16) 0.0645(8) Uani d . 1
H H31 0.5053 0.2045 0.1884 0.077 Uiso calc R 1
C C32 0.45541(18) 0.1202(2) 0.2553(2) 0.0717(9) Uani d . 1
H H32 0.4529 0.0712 0.2238 0.086 Uiso calc R 1
C C33 0.42797(19) 0.1138(2) 0.3231(2) 0.0755(9) Uani d . 1
H H33 0.4072 0.0600 0.3380 0.091 Uiso calc R 1
C C34 0.43110(16) 0.18685(19) 0.36949(17) 0.0605(7) Uani d . 1
H H34 0.4118 0.1820 0.4152 0.073 Uiso calc R 1
N N3 0.30081(10) 0.01027(14) 0.48973(11) 0.0431(4) Uani d . 1
N N4 0.13746(12) -0.08201(15) 0.46957(14) 0.0538(5) Uani d . 1
H H4A 0.1044 -0.1181 0.4817 0.065 Uiso calc R 1
O O3 0.17250(10) -0.03839(14) 0.58196(11) 0.0622(5) Uani d . 1
O O4 0.22277(11) 0.26153(13) 0.42423(12) 0.0629(5) Uani d . 1
C C35 0.22770(12) 0.02546(15) 0.47260(13) 0.0404(5) Uani d . 1
C C36 0.21591(12) 0.12748(15) 0.49559(13) 0.0415(5) Uani d . 1
H H36 0.1801 0.1271 0.5330 0.050 Uiso calc R 1
C C37 0.28381(12) 0.15756(16) 0.53213(13) 0.0419(5) Uani d . 1
H H37 0.3125 0.1880 0.4959 0.050 Uiso calc R 1
C C38 0.31875(12) 0.06702(15) 0.55144(13) 0.0423(5) Uani d . 1
H H38 0.2978 0.0420 0.5952 0.051 Uiso calc R 1
C C39 0.39667(14) 0.07150(18) 0.56000(16) 0.0546(6) Uani d . 1
H H39A 0.4155 0.1128 0.5243 0.066 Uiso calc R 1
H H39B 0.4076 0.0957 0.6072 0.066 Uiso calc R 1
C C40 0.43057(12) -0.02032(19) 0.55155(14) 0.0514(6) Uani d . 1
C C41 0.49887(14) -0.0325(2) 0.57275(16) 0.0615(7) Uani d . 1
H H41 0.5236 0.0162 0.5917 0.074 Uiso calc R 1
C C42 0.53040(15) -0.1157(3) 0.56606(17) 0.0717(9) Uani d . 1
H H42 0.5763 -0.1229 0.5803 0.086 Uiso calc R 1
C C43 0.49443(17) -0.1884(3) 0.53838(19) 0.0723(9) Uani d . 1
H H43 0.5158 -0.2448 0.5344 0.087 Uiso calc R 1
C C44 0.42672(16) -0.1777(2) 0.51665(17) 0.0646(8) Uani d . 1
H H44 0.4024 -0.2268 0.4979 0.078 Uiso calc R 1
C C45 0.39465(14) -0.09327(19) 0.52270(14) 0.0517(6) Uani d . 1
C C46 0.31998(14) -0.08480(18) 0.49940(17) 0.0564(7) Uani d . 1
H H46A 0.3133 -0.1173 0.4545 0.068 Uiso calc R 1
H H46B 0.2902 -0.1121 0.5354 0.068 Uiso calc R 1
C C47 0.17671(12) -0.03513(16) 0.51703(15) 0.0459(5) Uani d . 1
C C48 0.15689(13) -0.06487(17) 0.39832(16) 0.0503(6) Uani d . 1
C C49 0.12964(18) -0.1014(2) 0.3361(2) 0.0708(9) Uani d . 1
H H49 0.0932 -0.1426 0.3375 0.085 Uiso calc R 1
C C50 0.1583(2) -0.0746(3) 0.2723(2) 0.0866(11) Uani d . 1
H H50 0.1403 -0.0974 0.2295 0.104 Uiso calc R 1
C C51 0.2136(2) -0.0145(3) 0.26936(19) 0.0803(10) Uani d . 1
H H51 0.2331 0.0010 0.2253 0.096 Uiso calc R 1
C C52 0.23952(17) 0.02232(19) 0.33228(16) 0.0598(7) Uani d . 1
H H52 0.2761 0.0635 0.3308 0.072 Uiso calc R 1
C C53 0.21077(13) -0.00253(16) 0.39683(14) 0.0452(5) Uani d . 1
C C54 0.19103(13) 0.19223(16) 0.43715(14) 0.0446(5) Uani d . 1
C C55 0.12545(13) 0.17004(17) 0.40118(15) 0.0487(6) Uani d . 1
H H55 0.0979 0.1239 0.4199 0.058 Uiso calc R 1
C C56 0.10429(14) 0.21369(19) 0.34293(16) 0.0547(6) Uani d . 1
H H56 0.1323 0.2612 0.3275 0.066 Uiso calc R 1
C C57 0.04232(16) 0.1963(2) 0.29999(16) 0.0574(7) Uani d . 1
C C58 -0.00864(18) 0.1359(2) 0.3203(2) 0.0738(9) Uani d . 1
H H58 -0.0046 0.1045 0.3635 0.089 Uiso calc R 1
C C59 -0.0659(2) 0.1219(2) 0.2767(3) 0.0885(12) Uani d . 1
H H59 -0.1006 0.0821 0.2913 0.106 Uiso calc R 1
C C60 -0.0717(2) 0.1664(3) 0.2121(2) 0.0898(13) Uani d . 1
H H60 -0.1091 0.1548 0.1819 0.108 Uiso calc R 1
C C61 -0.0228(3) 0.2269(4) 0.1927(2) 0.1200(18) Uani d . 1
H H61 -0.0274 0.2585 0.1497 0.144 Uiso calc R 1
C C62 0.0339(2) 0.2423(3) 0.2362(2) 0.0962(13) Uani d . 1
H H62 0.0670 0.2847 0.2221 0.115 Uiso calc R 1
C C63 0.27609(13) 0.22087(17) 0.59528(15) 0.0483(6) Uani d . 1
C C64 0.23529(16) 0.1990(2) 0.65397(16) 0.0600(7) Uani d . 1
H H64 0.2100 0.1452 0.6535 0.072 Uiso calc R 1
C C65 0.2313(2) 0.2548(3) 0.71295(19) 0.0781(10) Uani d . 1
H H65 0.2038 0.2385 0.7519 0.094 Uiso calc R 1
C C66 0.2676(2) 0.3339(3) 0.7146(2) 0.0886(12) Uani d . 1
H H66 0.2651 0.3714 0.7548 0.106 Uiso calc R 1
C C67 0.3075(2) 0.3580(2) 0.6576(3) 0.0885(12) Uani d . 1
H H67 0.3320 0.4124 0.6587 0.106 Uiso calc R 1
C C68 0.31184(16) 0.3019(2) 0.5973(2) 0.0668(8) Uani d . 1
H H68 0.3390 0.3192 0.5584 0.080 Uiso calc R 1

loop_
_atom_site_aniso_label
_atom_site_aniso_U_11
_atom_site_aniso_U_22
_atom_site_aniso_U_33
_atom_site_aniso_U_12
_atom_site_aniso_U_13
_atom_site_aniso_U_23
N1 0.0385(10) 0.0402(10) 0.0480(11) 0.0028(8) -0.0090(8) -0.0060(8)
N2 0.0500(13) 0.0505(13) 0.0755(17) -0.0118(10) -0.0073(11) -0.0034(12)
O1 0.0590(11) 0.0635(12) 0.0577(12) -0.0005(9) 0.0036(9) 0.0076(9)
O2 0.0575(11) 0.0499(10) 0.0669(12) -0.0013(8) -0.0082(9) 0.0105(9)
C1 0.0405(12) 0.0371(11) 0.0432(12) 0.0030(9) -0.0041(9) -0.0039(9)
C2 0.0429(12) 0.0361(11) 0.0420(12) 0.0009(9) 0.0000(9) -0.0036(9)
C3 0.0409(11) 0.0416(11) 0.0380(11) -0.0013(9) 0.0004(9) -0.0026(10)
C4 0.0460(13) 0.0426(12) 0.0409(12) 0.0029(10) -0.0060(10) -0.0043(10)
C5 0.0439(13) 0.0541(14) 0.0599(16) -0.0005(11) -0.0101(11) -0.0085(12)
C6 0.0465(13) 0.0630(15) 0.0440(13) 0.0062(12) -0.0032(11) -0.0068(12)
C7 0.0487(15) 0.0853(19) 0.0555(16) 0.0106(14) -0.0086(13) -0.0087(15)
C8 0.0513(17) 0.103(3) 0.069(2) 0.0255(18) -0.0135(15) 0.0011(19)
C9 0.074(2) 0.082(2) 0.080(2) 0.0339(19) -0.0092(18) 0.0144(19)
C10 0.0651(18) 0.0601(16) 0.072(2) 0.0130(14) -0.0058(15) 0.0103(15)
C11 0.0525(14) 0.0536(14) 0.0479(14) 0.0106(12) -0.0055(11) -0.0009(11)
C12 0.0515(14) 0.0408(12) 0.0729(17) 0.0055(11) -0.0098(13) -0.0023(13)
C13 0.0442(13) 0.0383(12) 0.0575(16) 0.0033(10) -0.0041(11) 0.0019(11)
C14 0.0520(14) 0.0497(14) 0.0609(16) 0.0032(11) -0.0098(12) -0.0133(13)
C15 0.070(2) 0.081(2) 0.088(3) -0.0124(17) -0.0209(19) -0.026(2)
C16 0.087(2) 0.119(3) 0.058(2) -0.006(2) -0.0176(18) -0.028(2)
C17 0.074(2) 0.100(3) 0.0504(18) 0.0078(19) -0.0034(15) -0.0125(17)
C18 0.0539(15) 0.0588(15) 0.0504(15) 0.0049(12) -0.0047(12) -0.0076(12)
C19 0.0433(12) 0.0403(12) 0.0498(14) 0.0072(10) -0.0104(10) -0.0093(11)
C20 0.0469(13) 0.0387(12) 0.0447(13) 0.0053(10) -0.0010(10) -0.0039(10)
C21 0.0454(12) 0.0423(12) 0.0527(14) 0.0041(10) -0.0005(11) 0.0055(11)
C22 0.0484(13) 0.0522(14) 0.0476(13) -0.0023(11) -0.0003(11) 0.0047(11)
C23 0.0470(13) 0.0557(14) 0.0462(14) 0.0022(12) -0.0014(11) 0.0016(11)
C24 0.0584(16) 0.0696(17) 0.0585(17) -0.0050(13) -0.0082(13) 0.0161(14)
C25 0.0584(17) 0.0731(19) 0.078(2) -0.0158(15) -0.0037(15) 0.0087(16)
C26 0.0549(16) 0.083(2) 0.0691(19) -0.0074(15) -0.0147(15) -0.0039(17)
C27 0.0664(19) 0.090(2) 0.0546(17) 0.0014(17) -0.0169(14) 0.0131(16)
C28 0.0600(17) 0.0762(19) 0.0517(16) -0.0079(14) -0.0040(13) 0.0137(14)
C29 0.0421(12) 0.0396(12) 0.0440(13) -0.0008(9) -0.0014(10) -0.0034(10)
C30 0.0642(16) 0.0461(13) 0.0437(14) -0.0075(12) 0.0018(12) -0.0009(11)
C31 0.080(2) 0.0680(18) 0.0454(15) -0.0018(16) 0.0021(14) -0.0125(13)
C32 0.084(2) 0.0561(17) 0.075(2) -0.0078(15) -0.0017(17) -0.0282(16)
C33 0.085(2) 0.0482(15) 0.093(3) -0.0221(15) 0.0184(19) -0.0138(16)
C34 0.0669(18) 0.0528(15) 0.0617(17) -0.0094(13) 0.0158(14) -0.0052(13)
N3 0.0380(9) 0.0465(11) 0.0449(11) 0.0043(8) -0.0035(8) 0.0017(8)
N4 0.0482(12) 0.0454(11) 0.0679(14) -0.0106(9) 0.0023(10) 0.0045(10)
O3 0.0646(12) 0.0704(13) 0.0515(12) -0.0062(10) 0.0080(9) 0.0138(10)
O4 0.0633(12) 0.0512(11) 0.0742(14) -0.0054(9) -0.0162(10) 0.0170(10)
C35 0.0390(12) 0.0408(12) 0.0415(12) -0.0024(9) -0.0006(10) 0.0038(10)
C36 0.0409(12) 0.0437(12) 0.0398(12) -0.0020(9) 0.0014(9) 0.0026(9)
C37 0.0416(12) 0.0439(12) 0.0402(12) -0.0018(9) -0.0007(9) 0.0045(10)
C38 0.0430(12) 0.0442(12) 0.0399(12) -0.0008(9) -0.0021(10) 0.0042(10)
C39 0.0479(14) 0.0581(15) 0.0578(16) -0.0028(11) -0.0100(12) 0.0070(13)
C40 0.0419(13) 0.0687(16) 0.0436(13) 0.0046(11) 0.0018(10) 0.0126(12)
C41 0.0417(13) 0.087(2) 0.0553(16) 0.0042(14) 0.0023(12) 0.0156(15)
C42 0.0424(14) 0.113(3) 0.0598(18) 0.0214(17) 0.0077(13) 0.0180(18)
C43 0.0666(19) 0.090(2) 0.0602(18) 0.0373(18) 0.0085(15) 0.0073(16)
C44 0.0651(17) 0.0672(18) 0.0616(17) 0.0219(14) 0.0024(14) -0.0005(14)
C45 0.0482(13) 0.0626(15) 0.0444(13) 0.0119(12) 0.0033(11) 0.0058(12)
C46 0.0514(15) 0.0485(14) 0.0692(18) 0.0086(11) -0.0094(13) -0.0040(13)
C47 0.0406(12) 0.0412(12) 0.0558(15) 0.0031(10) 0.0012(11) 0.0086(11)
C48 0.0468(13) 0.0425(12) 0.0617(15) -0.0005(11) -0.0073(12) -0.0001(12)
C49 0.077(2) 0.0605(17) 0.075(2) -0.0126(15) -0.0192(18) -0.0099(16)
C50 0.110(3) 0.082(2) 0.067(2) -0.009(2) -0.028(2) -0.0163(19)
C51 0.105(3) 0.085(2) 0.0504(18) -0.005(2) -0.0063(17) 0.0003(16)
C52 0.0709(18) 0.0601(16) 0.0483(15) -0.0069(14) -0.0005(13) 0.0013(13)
C53 0.0452(12) 0.0418(12) 0.0485(13) 0.0039(10) -0.0063(10) -0.0015(11)
C54 0.0481(13) 0.0409(13) 0.0449(13) 0.0060(10) -0.0016(10) 0.0010(10)
C55 0.0444(13) 0.0466(13) 0.0551(14) 0.0035(10) -0.0042(11) 0.0045(11)
C56 0.0590(15) 0.0524(14) 0.0525(15) 0.0034(12) -0.0055(12) 0.0037(12)
C57 0.0609(17) 0.0590(16) 0.0523(15) 0.0122(13) -0.0124(12) -0.0038(12)
C58 0.078(2) 0.0532(16) 0.091(2) 0.0015(15) -0.0312(18) 0.0114(16)
C59 0.082(2) 0.0533(17) 0.130(4) 0.0014(16) -0.046(2) -0.002(2)
C60 0.097(3) 0.085(2) 0.087(3) 0.018(2) -0.050(2) -0.016(2)
C61 0.111(4) 0.179(5) 0.071(3) -0.002(4) -0.042(3) 0.028(3)
C62 0.089(3) 0.133(4) 0.067(2) -0.011(2) -0.0248(19) 0.028(2)
C63 0.0493(14) 0.0438(13) 0.0519(15) 0.0064(10) -0.0107(11) 0.0011(11)
C64 0.0723(19) 0.0588(16) 0.0488(15) 0.0069(14) -0.0019(14) -0.0012(13)
C65 0.091(2) 0.089(2) 0.0540(18) 0.027(2) -0.0041(16) -0.0077(17)
C66 0.099(3) 0.087(3) 0.080(3) 0.021(2) -0.017(2) -0.036(2)
C67 0.084(2) 0.059(2) 0.123(4) -0.0040(17) -0.020(2) -0.029(2)
C68 0.0649(18) 0.0544(16) 0.081(2) -0.0040(13) -0.0079(16) -0.0097(15)

loop_
_atom_type_symbol
_atom_type_description
_atom_type_scat_dispersion_real
_atom_type_scat_dispersion_imag
_atom_type_scat_source
C C 0.0033 0.0016 'International Tables Vol C Tables 4.2.6.8 and 6.1.1.4'
H H 0.0000 0.0000 'International Tables Vol C Tables 4.2.6.8 and 6.1.1.4'
N N 0.0061 0.0033 'International Tables Vol C Tables 4.2.6.8 and 6.1.1.4'
O O 0.0106 0.0060 'International Tables Vol C Tables 4.2.6.8 and 6.1.1.4'

loop_
_geom_angle_atom_site_label_1
_geom_angle_atom_site_label_2
_geom_angle_atom_site_label_3
_geom_angle
_geom_angle_publ_flag
C12 N1 C4 113.0(2) n
C12 N1 C1 117.0(2) n
C4 N1 C1 109.5(2) n
C13 N2 C14 112.1(2) ?
C13 N2 H2 124.0 ?
C14 N2 H2 124.0 ?
N1 C1 C19 111.70(19) ?
N1 C1 C13 113.62(19) ?
C19 C1 C13 102.1(2) ?
N1 C1 C2 103.47(17) ?
C19 C1 C2 117.0(2) ?
C13 C1 C2 109.28(19) ?
C20 C2 C3 114.39(19) ?
C20 C2 C1 115.25(19) ?
C3 C2 C1 104.88(18) ?
C20 C2 H2A 107.3 ?
C3 C2 H2A 107.3 ?
C1 C2 H2A 107.3 ?
C4 C3 C29 114.4(2) ?
C4 C3 C2 102.78(18) ?
C29 C3 C2 113.96(19) ?
C4 C3 H3 108.5 ?
C29 C3 H3 108.5 ?
C2 C3 H3 108.5 ?
N1 C4 C3 102.61(18) ?
N1 C4 C5 108.03(19) ?
C3 C4 C5 115.6(2) ?
N1 C4 H4 110.1 ?
C3 C4 H4 110.1 ?
C5 C4 H4 110.1 ?
C6 C5 C4 111.3(2) ?
C6 C5 H5A 109.4 ?
C4 C5 H5A 109.4 ?
C6 C5 H5B 109.4 ?
C4 C5 H5B 109.4 ?
H5A C5 H5B 108.0 ?
C11 C6 C7 118.6(3) ?
C11 C6 C5 120.5(2) ?
C7 C6 C5 121.0(3) ?
C8 C7 C6 121.3(3) ?
C8 C7 H7 119.3 ?
C6 C7 H7 119.3 ?
C9 C8 C7 120.3(3) ?
C9 C8 H8 119.9 ?
C7 C8 H8 119.9 ?
C8 C9 C10 119.6(3) ?
C8 C9 H9 120.2 ?
C10 C9 H9 120.2 ?
C9 C10 C11 121.1(3) ?
C9 C10 H10 119.4 ?
C11 C10 H10 119.4 ?
C10 C11 C6 119.1(3) ?
C10 C11 C12 119.0(3) ?
C6 C11 C12 121.9(2) ?
N1 C12 C11 111.5(2) ?
N1 C12 H12A 109.3 ?
C11 C12 H12A 109.3 ?
N1 C12 H12B 109.3 ?
C11 C12 H12B 109.3 ?
H12A C12 H12B 108.0 ?
O1 C13 N2 126.8(3) ?
O1 C13 C1 126.1(2) ?
N2 C13 C1 107.1(2) ?
C19 C14 C15 121.0(3) ?
C19 C14 N2 109.8(2) ?
C15 C14 N2 129.2(3) ?
C16 C15 C14 117.6(3) ?
C16 C15 H15 121.2 ?
C14 C15 H15 121.2 ?
C15 C16 C17 122.4(3) ?
C15 C16 H16 118.8 ?
C17 C16 H16 118.8 ?
C16 C17 C18 119.8(3) ?
C16 C17 H17 120.1 ?
C18 C17 H17 120.1 ?
C19 C18 C17 118.8(3) ?
C19 C18 H18 120.6 ?
C17 C18 H18 120.6 ?
C18 C19 C14 120.3(2) ?
C18 C19 C1 130.7(2) ?
C14 C19 C1 108.9(2) ?
O2 C20 C21 122.5(2) ?
O2 C20 C2 120.6(2) ?
C21 C20 C2 116.9(2) ?
C22 C21 C20 122.8(2) ?
C22 C21 H21 118.6 ?
C20 C21 H21 118.6 ?
C21 C22 C23 127.0(2) ?
C21 C22 H22 116.5 ?
C23 C22 H22 116.5 ?
C28 C23 C24 118.1(3) ?
C28 C23 C22 119.9(2) ?
C24 C23 C22 122.0(2) ?
C25 C24 C23 120.8(3) ?
C25 C24 H24 119.6 ?
C23 C24 H24 119.6 ?
C26 C25 C24 120.4(3) ?
C26 C25 H25 119.8 ?
C24 C25 H25 119.8 ?
C27 C26 C25 119.4(3) ?
C27 C26 H26 120.3 ?
C25 C26 H26 120.3 ?
C26 C27 C28 120.9(3) ?
C26 C27 H27 119.6 ?
C28 C27 H27 119.6 ?
C27 C28 C23 120.5(3) ?
C27 C28 H28 119.8 ?
C23 C28 H28 119.8 ?
C30 C29 C34 118.3(2) ?
C30 C29 C3 121.5(2) ?
C34 C29 C3 120.2(2) ?
C29 C30 C31 120.7(3) ?
C29 C30 H30 119.7 ?
C31 C30 H30 119.7 ?
C32 C31 C30 120.4(3) ?
C32 C31 H31 119.8 ?
C30 C31 H31 119.8 ?
C33 C32 C31 119.3(3) ?
C33 C32 H32 120.3 ?
C31 C32 H32 120.3 ?
C32 C33 C34 120.2(3) ?
C32 C33 H33 119.9 ?
C34 C33 H33 119.9 ?
C29 C34 C33 121.0(3) ?
C29 C34 H34 119.5 ?
C33 C34 H34 119.5 ?
C46 N3 C38 113.1(2) n
C46 N3 C35 114.7(2) n
C38 N3 C35 108.2(2) n
C47 N4 C48 112.0(2) ?
C47 N4 H4A 124.0 ?
C48 N4 H4A 124.0 ?
N3 C35 C53 111.8(2) ?
N3 C35 C47 113.88(19) ?
C53 C35 C47 101.61(19) ?
N3 C35 C36 103.04(18) ?
C53 C35 C36 118.90(19) ?
C47 C35 C36 108.01(18) ?
C54 C36 C37 113.74(19) ?
C54 C36 C35 116.6(2) ?
C37 C36 C35 105.67(18) ?
C54 C36 H36 106.7 ?
C37 C36 H36 106.7 ?
C35 C36 H36 106.7 ?
C63 C37 C38 113.5(2) ?
C63 C37 C36 115.9(2) ?
C38 C37 C36 103.11(18) ?
C63 C37 H37 108.0 ?
C38 C37 H37 108.0 ?
C36 C37 H37 108.0 ?
N3 C38 C39 110.1(2) ?
N3 C38 C37 102.06(18) ?
C39 C38 C37 115.0(2) ?
N3 C38 H38 109.8 ?
C39 C38 H38 109.8 ?
C37 C38 H38 109.8 ?
C40 C39 C38 112.4(2) ?
C40 C39 H39A 109.1 ?
C38 C39 H39A 109.1 ?
C40 C39 H39B 109.1 ?
C38 C39 H39B 109.1 ?
H39A C39 H39B 107.9 ?
C45 C40 C41 119.0(3) ?
C45 C40 C39 121.1(2) ?
C41 C40 C39 119.8(3) ?
C42 C41 C40 120.7(3) ?
C42 C41 H41 119.7 ?
C40 C41 H41 119.7 ?
C41 C42 C43 120.3(3) ?
C41 C42 H42 119.9 ?
C43 C42 H42 119.9 ?
C42 C43 C44 119.9(3) ?
C42 C43 H43 120.0 ?
C44 C43 H43 120.0 ?
C43 C44 C45 120.0(3) ?
C43 C44 H44 120.0 ?
C45 C44 H44 120.0 ?
C40 C45 C44 120.0(3) ?
C40 C45 C46 121.6(2) ?
C44 C45 C46 118.3(3) ?
N3 C46 C45 110.9(2) ?
N3 C46 H46A 109.5 ?
C45 C46 H46A 109.5 ?
N3 C46 H46B 109.5 ?
C45 C46 H46B 109.5 ?
H46A C46 H46B 108.0 ?
O3 C47 N4 126.3(2) ?
O3 C47 C35 126.2(2) ?
N4 C47 C35 107.4(2) ?
C49 C48 C53 121.8(3) ?
C49 C48 N4 128.4(3) ?
C53 C48 N4 109.8(2) ?
C50 C49 C48 117.4(3) ?
C50 C49 H49 121.3 ?
C48 C49 H49 121.3 ?
C49 C50 C51 121.9(3) ?
C49 C50 H50 119.0 ?
C51 C50 H50 119.0 ?
C52 C51 C50 119.7(3) ?
C52 C51 H51 120.1 ?
C50 C51 H51 120.1 ?
C53 C52 C51 119.2(3) ?
C53 C52 H52 120.4 ?
C51 C52 H52 120.4 ?
C52 C53 C48 119.8(2) ?
C52 C53 C35 131.2(2) ?
C48 C53 C35 109.0(2) ?
O4 C54 C55 122.1(2) ?
O4 C54 C36 120.5(2) ?
C55 C54 C36 117.2(2) ?
C56 C55 C54 122.0(2) ?
C56 C55 H55 119.0 ?
C54 C55 H55 119.0 ?
C55 C56 C57 127.9(3) ?
C55 C56 H56 116.0 ?
C57 C56 H56 116.0 ?
C62 C57 C58 118.0(3) ?
C62 C57 C56 118.8(3) ?
C58 C57 C56 123.2(3) ?
C57 C58 C59 120.4(3) ?
C57 C58 H58 119.8 ?
C59 C58 H58 119.8 ?
C60 C59 C58 120.3(4) ?
C60 C59 H59 119.8 ?
C58 C59 H59 119.8 ?
C61 C60 C59 119.5(4) ?
C61 C60 H60 120.3 ?
C59 C60 H60 120.3 ?
C60 C61 C62 120.6(4) ?
C60 C61 H61 119.7 ?
C62 C61 H61 119.7 ?
C57 C62 C61 121.1(4) ?
C57 C62 H62 119.4 ?
C61 C62 H62 119.4 ?
C68 C63 C64 117.7(3) ?
C68 C63 C37 120.5(3) ?
C64 C63 C37 121.7(2) ?
C65 C64 C63 121.4(3) ?
C65 C64 H64 119.3 ?
C63 C64 H64 119.3 ?
C66 C65 C64 120.2(4) ?
C66 C65 H65 119.9 ?
C64 C65 H65 119.9 ?
C67 C66 C65 119.9(3) ?
C67 C66 H66 120.1 ?
C65 C66 H66 120.1 ?
C66 C67 C68 120.4(3) ?
C66 C67 H67 119.8 ?
C68 C67 H67 119.8 ?
C63 C68 C67 120.3(4) ?
C63 C68 H68 119.8 ?
C67 C68 H68 119.8 ?

loop_
_geom_bond_atom_site_label_1
_geom_bond_atom_site_label_2
_geom_bond_distance
_geom_bond_publ_flag
N1 C12 1.450(3) n
N1 C4 1.466(3) n
N1 C1 1.477(3) n
N2 C13 1.362(4) n
N2 C14 1.399(4) n
N2 H2 0.8600 ?
O1 C13 1.204(3) n
O2 C20 1.221(3) n
C1 C19 1.505(3) n
C1 C13 1.552(4) n
C1 C2 1.573(3) n
C2 C20 1.520(3) n
C2 C3 1.534(3) n
C2 H2A 0.9800 ?
C3 C4 1.510(3) n
C3 C29 1.512(3) n
C3 H3 0.9800 ?
C4 C5 1.515(4) n
C4 H4 0.9800 ?
C5 C6 1.501(4) ?
C5 H5A 0.9700 ?
C5 H5B 0.9700 ?
C6 C11 1.390(4) ?
C6 C7 1.397(4) ?
C7 C8 1.368(4) ?
C7 H7 0.9300 ?
C8 C9 1.361(5) ?
C8 H8 0.9300 ?
C9 C10 1.382(4) ?
C9 H9 0.9300 ?
C10 C11 1.390(4) ?
C10 H10 0.9300 ?
C11 C12 1.509(4) ?
C12 H12A 0.9700 ?
C12 H12B 0.9700 ?
C14 C19 1.383(4) ?
C14 C15 1.388(4) ?
C15 C16 1.364(6) ?
C15 H15 0.9300 ?
C16 C17 1.371(6) ?
C16 H16 0.9300 ?
C17 C18 1.387(4) ?
C17 H17 0.9300 ?
C18 C19 1.374(4) ?
C18 H18 0.9300 ?
C20 C21 1.462(3) ?
C21 C22 1.323(4) ?
C21 H21 0.9300 ?
C22 C23 1.459(4) ?
C22 H22 0.9300 ?
C23 C28 1.388(4) ?
C23 C24 1.388(4) ?
C24 C25 1.379(4) ?
C24 H24 0.9300 ?
C25 C26 1.372(5) ?
C25 H25 0.9300 ?
C26 C27 1.369(5) ?
C26 H26 0.9300 ?
C27 C28 1.377(4) ?
C27 H27 0.9300 ?
C28 H28 0.9300 ?
C29 C30 1.377(4) ?
C29 C34 1.378(4) ?
C30 C31 1.381(4) ?
C30 H30 0.9300 ?
C31 C32 1.371(5) ?
C31 H31 0.9300 ?
C32 C33 1.371(5) ?
C32 H32 0.9300 ?
C33 C34 1.379(4) ?
C33 H33 0.9300 ?
C34 H34 0.9300 ?
N3 C46 1.459(3) n
N3 C38 1.461(3) n
N3 C35 1.464(3) n
N4 C47 1.352(4) n
N4 C48 1.399(4) n
N4 H4A 0.8600 ?
O3 C47 1.210(3) n
O4 C54 1.214(3) n
C35 C53 1.503(4) n
C35 C47 1.564(3) n
C35 C36 1.578(3) n
C36 C54 1.523(3) n
C36 C37 1.541(3) n
C36 H36 0.9800 ?
C37 C63 1.506(3) n
C37 C38 1.537(3) n
C37 H37 0.9800 ?
C38 C39 1.514(3) n
C38 H38 0.9800 ?
C39 C40 1.510(4) ?
C39 H39A 0.9700 ?
C39 H39B 0.9700 ?
C40 C45 1.386(4) ?
C40 C41 1.387(4) ?
C41 C42 1.374(5) ?
C41 H41 0.9300 ?
C42 C43 1.376(5) ?
C42 H42 0.9300 ?
C43 C44 1.377(5) ?
C43 H43 0.9300 ?
C44 C45 1.393(4) ?
C44 H44 0.9300 ?
C45 C46 1.510(4) ?
C46 H46A 0.9700 ?
C46 H46B 0.9700 ?
C48 C49 1.380(4) ?
C48 C53 1.388(4) ?
C49 C50 1.367(6) ?
C49 H49 0.9300 ?
C50 C51 1.387(6) ?
C50 H50 0.9300 ?
C51 C52 1.383(5) ?
C51 H51 0.9300 ?
C52 C53 1.371(4) ?
C52 H52 0.9300 ?
C54 C55 1.468(4) ?
C55 C56 1.323(4) ?
C55 H55 0.9300 ?
C56 C57 1.460(4) ?
C56 H56 0.9300 ?
C57 C62 1.375(5) ?
C57 C58 1.378(5) ?
C58 C59 1.386(5) ?
C58 H58 0.9300 ?
C59 C60 1.373(6) ?
C59 H59 0.9300 ?
C60 C61 1.346(7) ?
C60 H60 0.9300 ?
C61 C62 1.379(6) ?
C61 H61 0.9300 ?
C62 H62 0.9300 ?
C63 C68 1.379(4) ?
C63 C64 1.383(4) ?
C64 C65 1.372(5) ?
C64 H64 0.9300 ?
C65 C66 1.359(6) ?
C65 H65 0.9300 ?
C66 C67 1.357(6) ?
C66 H66 0.9300 ?
C67 C68 1.395(5) ?
C67 H67 0.9300 ?
C68 H68 0.9300 ?

loop_
_geom_hbond_atom_site_label_D
_geom_hbond_atom_site_label_H
_geom_hbond_atom_site_label_A
_geom_hbond_site_symmetry_A
_geom_hbond_distance_DH
_geom_hbond_distance_HA
_geom_hbond_distance_DA
_geom_hbond_angle_DHA
N2 H2 O4 3_565 0.86 2.19 3.023(3) 164.2
N4 H4A O2 3_455 0.86 2.23 3.047(3) 159.3
C2 H2A O1 . 0.98 2.57 3.034(3) 108.8
C12 H12A O1 . 0.97 2.54 3.201(3) 125.4
C37 H37 O4 . 0.98 2.44 2.784(3) 100.2
C56 H56 O4 . 0.93 2.51 2.830(4) 100.7

loop_
_geom_torsion_atom_site_label_1
_geom_torsion_atom_site_label_2
_geom_torsion_atom_site_label_3
_geom_torsion_atom_site_label_4
_geom_torsion
C12 N1 C1 C19 85.8(3)
C4 N1 C1 C19 -143.9(2)
C12 N1 C1 C13 -29.1(3)
C4 N1 C1 C13 101.2(2)
C12 N1 C1 C2 -147.5(2)
C4 N1 C1 C2 -17.2(2)
N1 C1 C2 C20 -135.5(2)
C19 C1 C2 C20 -12.2(3)
C13 C1 C2 C20 103.1(2)
N1 C1 C2 C3 -8.8(2)
C19 C1 C2 C3 114.5(2)
C13 C1 C2 C3 -130.2(2)
C20 C2 C3 C4 157.62(19)
C1 C2 C3 C4 30.4(2)
C20 C2 C3 C29 -78.0(3)
C1 C2 C3 C29 154.8(2)
C12 N1 C4 C3 169.2(2)
C1 N1 C4 C3 36.9(2)
C12 N1 C4 C5 -68.2(3)
C1 N1 C4 C5 159.5(2)
C29 C3 C4 N1 -164.70(19)
C2 C3 C4 N1 -40.6(2)
C29 C3 C4 C5 78.0(3)
C2 C3 C4 C5 -157.9(2)
N1 C4 C5 C6 51.7(3)
C3 C4 C5 C6 166.0(2)
C4 C5 C6 C11 -20.3(4)
C4 C5 C6 C7 159.6(3)
C11 C6 C7 C8 0.9(5)
C5 C6 C7 C8 -179.0(3)
C6 C7 C8 C9 -0.9(5)
C7 C8 C9 C10 1.3(6)
C8 C9 C10 C11 -1.6(5)
C9 C10 C11 C6 1.6(5)
C9 C10 C11 C12 180.0(3)
C7 C6 C11 C10 -1.2(4)
C5 C6 C11 C10 178.7(3)
C7 C6 C11 C12 -179.5(3)
C5 C6 C11 C12 0.3(4)
C4 N1 C12 C11 47.0(3)
C1 N1 C12 C11 175.6(2)
C10 C11 C12 N1 169.0(3)
C6 C11 C12 N1 -12.7(4)
C14 N2 C13 O1 -178.8(3)
C14 N2 C13 C1 0.8(3)
N1 C1 C13 O1 -60.6(3)
C19 C1 C13 O1 179.0(2)
C2 C1 C13 O1 54.4(3)
N1 C1 C13 N2 119.8(2)
C19 C1 C13 N2 -0.6(2)
C2 C1 C13 N2 -125.2(2)
C13 N2 C14 C19 -0.6(3)
C13 N2 C14 C15 178.0(3)
C19 C14 C15 C16 1.0(5)
N2 C14 C15 C16 -177.4(3)
C14 C15 C16 C17 -0.2(6)
C15 C16 C17 C18 -0.8(6)
C16 C17 C18 C19 1.1(5)
C17 C18 C19 C14 -0.3(4)
C17 C18 C19 C1 177.0(3)
C15 C14 C19 C18 -0.7(4)
N2 C14 C19 C18 178.0(2)
C15 C14 C19 C1 -178.6(3)
N2 C14 C19 C1 0.1(3)
N1 C1 C19 C18 61.0(3)
C13 C1 C19 C18 -177.2(3)
C2 C1 C19 C18 -58.0(3)
N1 C1 C19 C14 -121.5(2)
C13 C1 C19 C14 0.3(2)
C2 C1 C19 C14 119.6(2)
C3 C2 C20 O2 2.9(3)
C1 C2 C20 O2 124.6(2)
C3 C2 C20 C21 179.9(2)
C1 C2 C20 C21 -58.4(3)
O2 C20 C21 C22 -13.8(4)
C2 C20 C21 C22 169.3(2)
C20 C21 C22 C23 -177.4(2)
C21 C22 C23 C28 178.6(3)
C21 C22 C23 C24 -1.6(5)
C28 C23 C24 C25 -0.4(5)
C22 C23 C24 C25 179.8(3)
C23 C24 C25 C26 -0.2(5)
C24 C25 C26 C27 0.7(5)
C25 C26 C27 C28 -0.5(5)
C26 C27 C28 C23 -0.1(5)
C24 C23 C28 C27 0.5(5)
C22 C23 C28 C27 -179.7(3)
C4 C3 C29 C30 56.8(3)
C2 C3 C29 C30 -61.0(3)
C4 C3 C29 C34 -123.3(3)
C2 C3 C29 C34 118.8(3)
C34 C29 C30 C31 0.4(4)
C3 C29 C30 C31 -179.7(3)
C29 C30 C31 C32 -0.5(5)
C30 C31 C32 C33 0.0(5)
C31 C32 C33 C34 0.6(6)
C30 C29 C34 C33 0.2(5)
C3 C29 C34 C33 -179.6(3)
C32 C33 C34 C29 -0.8(6)
C46 N3 C35 C53 -72.9(3)
C38 N3 C35 C53 159.84(19)
C46 N3 C35 C47 41.5(3)
C38 N3 C35 C47 -85.7(2)
C46 N3 C35 C36 158.3(2)
C38 N3 C35 C36 31.0(2)
N3 C35 C36 C54 121.4(2)
C53 C35 C36 C54 -2.9(3)
C47 C35 C36 C54 -117.8(2)
N3 C35 C36 C37 -6.1(2)
C53 C35 C36 C37 -130.4(2)
C47 C35 C36 C37 114.7(2)
C54 C36 C37 C63 87.3(2)
C35 C36 C37 C63 -143.5(2)
C54 C36 C37 C38 -148.1(2)
C35 C36 C37 C38 -18.9(2)
C46 N3 C38 C39 65.6(3)
C35 N3 C38 C39 -166.3(2)
C46 N3 C38 C37 -171.9(2)
C35 N3 C38 C37 -43.7(2)
C63 C37 C38 N3 163.32(19)
C36 C37 C38 N3 37.1(2)
C63 C37 C38 C39 -77.6(3)
C36 C37 C38 C39 156.2(2)
N3 C38 C39 C40 -44.3(3)
C37 C38 C39 C40 -158.9(2)
C38 C39 C40 C45 14.0(4)
C38 C39 C40 C41 -166.2(2)
C45 C40 C41 C42 -0.7(4)
C39 C40 C41 C42 179.4(3)
C40 C41 C42 C43 -0.2(5)
C41 C42 C43 C44 0.6(5)
C42 C43 C44 C45 0.0(5)
C41 C40 C45 C44 1.3(4)
C39 C40 C45 C44 -178.9(3)
C41 C40 C45 C46 179.3(3)
C39 C40 C45 C46 -0.9(4)
C43 C44 C45 C40 -0.9(4)
C43 C44 C45 C46 -179.0(3)
C38 N3 C46 C45 -50.7(3)
C35 N3 C46 C45 -175.4(2)
C40 C45 C46 N3 18.2(4)
C44 C45 C46 N3 -163.8(3)
C48 N4 C47 O3 -178.2(3)
C48 N4 C47 C35 2.8(3)
N3 C35 C47 O3 57.4(3)
C53 C35 C47 O3 177.8(3)
C36 C35 C47 O3 -56.4(3)
N3 C35 C47 N4 -123.6(2)
C53 C35 C47 N4 -3.2(2)
C36 C35 C47 N4 122.6(2)
C47 N4 C48 C49 178.8(3)
C47 N4 C48 C53 -1.1(3)
C53 C48 C49 C50 0.7(5)
N4 C48 C49 C50 -179.1(3)
C48 C49 C50 C51 1.2(6)
C49 C50 C51 C52 -2.2(6)
C50 C51 C52 C53 1.1(5)
C51 C52 C53 C48 0.8(4)
C51 C52 C53 C35 179.9(3)
C49 C48 C53 C52 -1.8(4)
N4 C48 C53 C52 178.1(2)
C49 C48 C53 C35 179.0(3)
N4 C48 C53 C35 -1.2(3)
N3 C35 C53 C52 -54.7(3)
C47 C35 C53 C52 -176.6(3)
C36 C35 C53 C52 65.2(4)
N3 C35 C53 C48 124.4(2)
C47 C35 C53 C48 2.6(2)
C36 C35 C53 C48 -115.7(2)
C37 C36 C54 O4 -2.0(3)
C35 C36 C54 O4 -125.4(3)
C37 C36 C54 C55 -178.1(2)
C35 C36 C54 C55 58.5(3)
O4 C54 C55 C56 14.1(4)
C36 C54 C55 C56 -169.8(2)
C54 C55 C56 C57 177.0(3)
C55 C56 C57 C62 -172.2(3)
C55 C56 C57 C58 8.0(5)
C62 C57 C58 C59 0.8(5)
C56 C57 C58 C59 -179.4(3)
C57 C58 C59 C60 1.5(6)
C58 C59 C60 C61 -2.9(7)
C59 C60 C61 C62 2.0(8)
C58 C57 C62 C61 -1.8(7)
C56 C57 C62 C61 178.4(4)
C60 C61 C62 C57 0.4(9)
C38 C37 C63 C68 114.1(3)
C36 C37 C63 C68 -126.8(3)
C38 C37 C63 C64 -63.6(3)
C36 C37 C63 C64 55.4(3)
C68 C63 C64 C65 -1.2(4)
C37 C63 C64 C65 176.6(3)
C63 C64 C65 C66 0.4(5)
C64 C65 C66 C67 0.5(6)
C65 C66 C67 C68 -0.4(6)
C64 C63 C68 C67 1.2(4)
C37 C63 C68 C67 -176.6(3)
C66 C67 C68 C63 -0.4(6)
